data_1562783
loop_
_publ_author_name
'Jin, Jing'
'Han, Xiao'
'Meng, Qin'
'Li, Dan'
'Chi, Yu-Xian'
'Niu, Shu-Yun'

_publ_section_title
;
 Syntheses, structures and photoelectric properties of a series of
 Cd(II)/Zn(II) coordination polymers and coordination supramolecules
;
_journal_name_full 'Journal of Solid State Chemistry'
_journal_page_first 92
_journal_page_last 102
_journal_paper_doi 10.1016/j.jssc.2012.09.016
_journal_volume 197
_journal_year 2013
_chemical_formula_sum 'C7 H5 Cd N O5'
_chemical_formula_weight 295.52
_space_group_IT_number 14
_space_group_name_Hall '-P 2yn'
_space_group_name_H-M_alt 'P 1 21/n 1'
_symmetry_cell_setting monoclinic
_symmetry_space_group_name_H-M 'P 1 21/n 1'
_atom_sites_solution_hydrogens geom
_atom_sites_solution_primary direct
_atom_sites_solution_secondary difmap
_audit_creation_method SHELXL-97
_cell_angle_alpha 90.00
_cell_angle_beta 102.9300(10)
_cell_angle_gamma 90.00
_cell_formula_units_Z 4
_cell_length_a 6.8713(8)
_cell_length_b 14.8689(17)
_cell_length_c 7.9078(9)
_cell_measurement_reflns_used 3691
_cell_measurement_temperature 273(2)
_cell_measurement_theta_max 25.00
_cell_measurement_theta_min 2.74
_cell_volume 787.44(16)
_computing_cell_refinement 'Bruker XSCANS'
_computing_data_collection 'Bruker XSCANS'
_computing_data_reduction 'Bruker SHELXTL'
_computing_molecular_graphics 'Bruker SHELXTL'
_computing_publication_material 'Bruker SHELXTL'
_computing_structure_refinement 'SHELXL-97 (Sheldrick, 2008)'
_computing_structure_solution 'SHELXS-97 (Sheldrick, 2008)'
_diffrn_ambient_temperature 273(2)
_diffrn_measured_fraction_theta_full 0.998
_diffrn_measured_fraction_theta_max 0.998
_diffrn_measurement_device_type 'Bruker Apex2 CCD'
_diffrn_measurement_method '\w scans'
_diffrn_radiation_monochromator graphite
_diffrn_radiation_source 'fine-focus sealed tube'
_diffrn_radiation_type MoK\a
_diffrn_radiation_wavelength 0.71073
_diffrn_reflns_av_R_equivalents 0.0171
_diffrn_reflns_av_sigmaI/netI 0.0203
_diffrn_reflns_limit_h_max 8
_diffrn_reflns_limit_h_min -8
_diffrn_reflns_limit_k_max 17
_diffrn_reflns_limit_k_min -14
_diffrn_reflns_limit_l_max 9
_diffrn_reflns_limit_l_min -8
_diffrn_reflns_number 3691
_diffrn_reflns_theta_full 25.00
_diffrn_reflns_theta_max 25.00
_diffrn_reflns_theta_min 2.74
_exptl_absorpt_coefficient_mu 2.766
_exptl_absorpt_correction_T_max 0.7869
_exptl_absorpt_correction_T_min 0.3460
_exptl_absorpt_correction_type multi-scan
_exptl_absorpt_process_details sadabs
_exptl_crystal_colour light-pink
_exptl_crystal_density_diffrn 2.493
_exptl_crystal_density_method 'not measured'
_exptl_crystal_description block
_exptl_crystal_F_000 568
_exptl_crystal_size_max 0.49
_exptl_crystal_size_mid 0.12
_exptl_crystal_size_min 0.09
_refine_diff_density_max 0.626
_refine_diff_density_min -0.769
_refine_diff_density_rms 0.109
_refine_ls_extinction_method none
_refine_ls_goodness_of_fit_ref 1.114
_refine_ls_hydrogen_treatment constr
_refine_ls_matrix_type full
_refine_ls_number_parameters 127
_refine_ls_number_reflns 1375
_refine_ls_number_restraints 0
_refine_ls_restrained_S_all 1.114
_refine_ls_R_factor_all 0.0255
_refine_ls_R_factor_gt 0.0232
_refine_ls_shift/su_max 0.001
_refine_ls_shift/su_mean 0.000
_refine_ls_structure_factor_coef Fsqd
_refine_ls_weighting_details 'calc w=1/[\s^2^(Fo^2^)+(0.0286P)^2^+1.2572P] where P=(Fo^2^+2Fc^2^)/3'
_refine_ls_weighting_scheme calc
_refine_ls_wR_factor_gt 0.0585
_refine_ls_wR_factor_ref 0.0595
_reflns_number_gt 1273
_reflns_number_total 1375
_reflns_threshold_expression >2sigma(I)
_cod_data_source_file JSSC-2013-197-92.cif
_cod_data_source_block 3
_cod_depositor_comments
;
The following automatic conversions were performed:

data item '_symmetry_cell_setting' value 'Monoclinic' was changed to
'monoclinic' in accordance with the built-in table derived from the
CIF Core dictionary named 'cif_core.dic' version 2.4.5 last updated
on 2014-11-21.

Automatic conversion script
Id: cif_fix_values 8369 2020-08-20 11:38:08Z andrius 
;
_cod_original_sg_symbol_H-M P2(1)/n
_cod_database_code 1562783

loop_
_symmetry_equiv_pos_as_xyz
'x, y, z'
'-x+1/2, y+1/2, -z+1/2'
'-x, -y, -z'
'x-1/2, -y-1/2, z-1/2'

loop_
_atom_site_label
_atom_site_type_symbol
_atom_site_fract_x
_atom_site_fract_y
_atom_site_fract_z
_atom_site_U_iso_or_equiv
_atom_site_adp_type
_atom_site_occupancy
_atom_site_symmetry_multiplicity
_atom_site_calc_flag
_atom_site_refinement_flags
_atom_site_disorder_assembly
_atom_site_disorder_group
Cd Cd 0.24760(4) 1.221331(16) 0.61120(3) 0.01863(12) Uani 1 1 d . . .
N1 N 0.2511(5) 1.08848(19) 0.4628(4) 0.0191(7) Uani 1 1 d . . .
O1 O 0.2848(4) 0.83809(17) 0.7125(3) 0.0261(6) Uani 1 1 d . . .
O2 O 0.1046(4) 0.78188(15) 0.4610(3) 0.0209(6) Uani 1 1 d . . .
O3 O 0.1398(4) 0.82600(18) 0.0540(3) 0.0285(6) Uani 1 1 d . . .
O4 O 0.4187(4) 0.79079(17) 0.2432(4) 0.0297(7) Uani 1 1 d . . .
O5 O 0.2274(4) 1.13573(17) 0.8609(3) 0.0256(6) Uani 1 1 d . . .
H5A H 0.2262 1.0787 0.8544 0.031 Uiso 1 1 d R . .
H5B H 0.2221 1.1614 0.9558 0.031 Uiso 1 1 d R . .
C1 C 0.2435(5) 1.0091(2) 0.5433(5) 0.0180(7) Uani 1 1 d . . .
H1 H 0.2402 1.0094 0.6602 0.022 Uiso 1 1 calc R . .
C2 C 0.2406(5) 0.9274(2) 0.4603(5) 0.0166(7) Uani 1 1 d . . .
C3 C 0.2553(5) 0.9265(2) 0.2860(5) 0.0168(7) Uani 1 1 d . . .
C4 C 0.2640(6) 1.0078(2) 0.2040(5) 0.0245(9) Uani 1 1 d . . .
H4 H 0.2724 1.0095 0.0883 0.029 Uiso 1 1 calc R . .
C5 C 0.2601(6) 1.0873(2) 0.2956(5) 0.0239(9) Uani 1 1 d . . .
H5 H 0.2640 1.1417 0.2385 0.029 Uiso 1 1 calc R . .
C6 C 0.2087(5) 0.8422(2) 0.5534(5) 0.0184(8) Uani 1 1 d . . .
C7 C 0.2727(6) 0.8405(2) 0.1902(5) 0.0199(8) Uani 1 1 d . . .

loop_
_atom_site_aniso_label
_atom_site_aniso_U_11
_atom_site_aniso_U_22
_atom_site_aniso_U_33
_atom_site_aniso_U_23
_atom_site_aniso_U_13
_atom_site_aniso_U_12
Cd 0.02560(18) 0.01231(17) 0.01881(17) -0.00127(10) 0.00675(12) -0.00058(10)
N1 0.0253(18) 0.0130(15) 0.0194(16) 0.0005(12) 0.0057(13) 0.0026(13)
O1 0.0408(17) 0.0191(14) 0.0181(14) 0.0021(11) 0.0062(12) -0.0055(12)
O2 0.0248(15) 0.0157(13) 0.0225(14) 0.0002(10) 0.0060(11) -0.0020(10)
O3 0.0377(17) 0.0265(15) 0.0211(14) -0.0085(12) 0.0062(12) 0.0006(13)
O4 0.0265(16) 0.0194(14) 0.0448(18) -0.0052(12) 0.0117(13) 0.0043(12)
O5 0.0408(17) 0.0151(13) 0.0212(14) -0.0014(10) 0.0075(12) -0.0007(11)
C1 0.0203(19) 0.0165(18) 0.0183(18) -0.0041(15) 0.0069(15) 0.0016(15)
C2 0.0154(19) 0.0169(18) 0.0168(18) 0.0009(14) 0.0021(14) -0.0002(14)
C3 0.0177(19) 0.0153(18) 0.0173(19) -0.0016(14) 0.0039(15) -0.0001(14)
C4 0.041(2) 0.0176(19) 0.0166(19) 0.0032(15) 0.0099(17) 0.0025(17)
C5 0.033(2) 0.0135(18) 0.027(2) 0.0028(15) 0.0085(18) 0.0012(16)
C6 0.020(2) 0.0152(18) 0.0220(19) 0.0008(15) 0.0096(15) 0.0025(15)
C7 0.025(2) 0.0172(18) 0.0207(19) -0.0015(15) 0.0120(16) -0.0041(16)

loop_
_atom_type_symbol
_atom_type_description
_atom_type_scat_dispersion_real
_atom_type_scat_dispersion_imag
_atom_type_scat_source
C C 0.0033 0.0016 'International Tables Vol C Tables 4.2.6.8 and 6.1.1.4'
H H 0.0000 0.0000 'International Tables Vol C Tables 4.2.6.8 and 6.1.1.4'
N N 0.0061 0.0033 'International Tables Vol C Tables 4.2.6.8 and 6.1.1.4'
O O 0.0106 0.0060 'International Tables Vol C Tables 4.2.6.8 and 6.1.1.4'
Cd Cd -0.8075 1.2024 'International Tables Vol C Tables 4.2.6.8 and 6.1.1.4'

loop_
_geom_angle_atom_site_label_1
_geom_angle_atom_site_label_2
_geom_angle_atom_site_label_3
_geom_angle
_geom_angle_site_symmetry_1
_geom_angle_site_symmetry_3
O1 Cd O3 85.53(10) 2_556 2
O1 Cd N1 169.84(10) 2_556 .
O3 Cd N1 104.52(10) 2 .
O1 Cd O4 88.65(10) 2_556 3_676
O3 Cd O4 85.01(10) 2 3_676
N1 Cd O4 93.68(10) . 3_676
O1 Cd O2 85.86(9) 2_556 3_576
O3 Cd O2 109.70(9) 2 3_576
N1 Cd O2 89.22(10) . 3_576
O4 Cd O2 163.79(10) 3_676 3_576
O1 Cd O5 82.38(9) 2_556 .
O3 Cd O5 158.84(10) 2 .
N1 Cd O5 88.47(10) . .
O4 Cd O5 77.43(10) 3_676 .
O2 Cd O5 86.73(9) 3_576 .
C5 N1 C1 118.1(3) . .
C5 N1 Cd 121.6(2) . .
C1 N1 Cd 120.4(2) . .
C6 O1 Cd 125.4(2) . 2_546
C6 O2 Cd 124.6(2) . 3_576
C7 O3 Cd 109.4(2) . 2_545
C7 O4 Cd 147.6(2) . 3_676
Cd O5 H5A 119.0 . .
Cd O5 H5B 120.9 . .
H5A O5 H5B 120.0 . .
N1 C1 C2 123.0(3) . .
N1 C1 H1 118.5 . .
C2 C1 H1 118.5 . .
C1 C2 C3 118.6(3) . .
C1 C2 C6 119.8(3) . .
C3 C2 C6 121.5(3) . .
C4 C3 C2 118.2(3) . .
C4 C3 C7 119.5(3) . .
C2 C3 C7 122.2(3) . .
C3 C4 C5 119.5(3) . .
C3 C4 H4 120.2 . .
C5 C4 H4 120.2 . .
N1 C5 C4 122.5(3) . .
N1 C5 H5 118.7 . .
C4 C5 H5 118.7 . .
O1 C6 O2 126.7(3) . .
O1 C6 C2 117.3(3) . .
O2 C6 C2 115.9(3) . .
O4 C7 O3 124.2(3) . .
O4 C7 C3 119.0(3) . .
O3 C7 C3 116.7(3) . .

loop_
_geom_bond_atom_site_label_1
_geom_bond_atom_site_label_2
_geom_bond_distance
_geom_bond_site_symmetry_2
Cd O1 2.268(2) 2_556
Cd O3 2.276(3) 2
Cd N1 2.301(3) .
Cd O4 2.331(3) 3_676
Cd O2 2.359(3) 3_576
Cd O5 2.379(3) .
N1 C5 1.337(5) .
N1 C1 1.348(5) .
O1 C6 1.251(5) .
O1 Cd 2.268(2) 2_546
O2 C6 1.272(4) .
O2 Cd 2.359(3) 3_576
O3 C7 1.265(5) .
O3 Cd 2.276(3) 2_545
O4 C7 1.241(5) .
O4 Cd 2.331(3) 3_676
O5 H5A 0.8499 .
O5 H5B 0.8500 .
C1 C2 1.379(5) .
C1 H1 0.9300 .
C2 C3 1.405(5) .
C2 C6 1.505(5) .
C3 C4 1.380(5) .
C3 C7 1.505(5) .
C4 C5 1.389(5) .
C4 H4 0.9300 .
C5 H5 0.9300 .
